data_7128987
loop_
_publ_author_name
'Liang, Qiuming'
'Hayashi, Kasumi'
'li, Longfei longfei'
'Song, Datong'

_publ_section_title
;
 Dioxygenation of unprotected mesoionic N&#x2011;heterocyclic olefins
;
_journal_name_full 'Chemical Communications'
_journal_paper_doi 10.1039/D1CC04695K
_journal_year 2021
_chemical_formula_sum 'C25 H25 N3 O2'
_chemical_formula_weight 399.48
_space_group_crystal_system monoclinic
_space_group_IT_number 14
_space_group_name_Hall '-P 2yn'
_space_group_name_H-M_alt 'P 1 21/n 1'
_atom_sites_solution_hydrogens geom
_audit_creation_method SHELXL-2016/6
_audit_update_record
;
2021-08-19 deposited with the CCDC.	2021-09-22 downloaded from the CCDC.
;
_cell_angle_alpha 90
_cell_angle_beta 104.183(10)
_cell_angle_gamma 90
_cell_formula_units_Z 4
_cell_length_a 16.149(5)
_cell_length_b 6.597(2)
_cell_length_c 21.350(7)
_cell_measurement_reflns_used 72145
_cell_measurement_temperature 150(2)
_cell_measurement_theta_max 27.564
_cell_measurement_theta_min 3.241
_cell_volume 2205.2(12)
_computing_structure_refinement 'SHELXL-2016/6 (Sheldrick, 2016)'
_computing_structure_solution 'SHELXT 2018/2 (Sheldrick, 2018)'
_diffrn_ambient_temperature 150(2)
_diffrn_measured_fraction_theta_full 0.998
_diffrn_measured_fraction_theta_max 0.993
_diffrn_measurement_device_type 'Bruker Kappa Photon II'
_diffrn_measurement_method 'omega and phi scans'
_diffrn_radiation_type MoK\a
_diffrn_radiation_wavelength 0.71073
_diffrn_reflns_av_R_equivalents 0.1024
_diffrn_reflns_av_unetI/netI 0.0633
_diffrn_reflns_Laue_measured_fraction_full 0.998
_diffrn_reflns_Laue_measured_fraction_max 0.993
_diffrn_reflns_limit_h_max 20
_diffrn_reflns_limit_h_min -20
_diffrn_reflns_limit_k_max 8
_diffrn_reflns_limit_k_min -8
_diffrn_reflns_limit_l_max 27
_diffrn_reflns_limit_l_min -27
_diffrn_reflns_number 72145
_diffrn_reflns_point_group_measured_fraction_full 0.998
_diffrn_reflns_point_group_measured_fraction_max 0.993
_diffrn_reflns_theta_full 25.242
_diffrn_reflns_theta_max 27.564
_diffrn_reflns_theta_min 3.241
_exptl_absorpt_coefficient_mu 0.077
_exptl_absorpt_correction_T_max 0.6946
_exptl_absorpt_correction_T_min 0.6452
_exptl_absorpt_correction_type multi-scan
_exptl_absorpt_process_details
;
 SADABS 2016/2: Krause, L., Herbst-Irmer, R., Sheldrick G.M. & Stalke D.,
 J. Appl. Cryst. 48 (2015) 3-10
;
_exptl_crystal_colour colorless
_exptl_crystal_density_diffrn 1.203
_exptl_crystal_description block
_exptl_crystal_F_000 848
_exptl_crystal_size_max 0.400
_exptl_crystal_size_mid 0.400
_exptl_crystal_size_min 0.200
_refine_diff_density_max 0.411
_refine_diff_density_min -0.276
_refine_diff_density_rms 0.067
_refine_ls_extinction_method none
_refine_ls_goodness_of_fit_ref 1.031
_refine_ls_hydrogen_treatment constr
_refine_ls_matrix_type full
_refine_ls_number_parameters 275
_refine_ls_number_reflns 5074
_refine_ls_number_restraints 0
_refine_ls_restrained_S_all 1.031
_refine_ls_R_factor_all 0.0988
_refine_ls_R_factor_gt 0.0599
_refine_ls_shift/su_max 0.000
_refine_ls_shift/su_mean 0.000
_refine_ls_structure_factor_coef Fsqd
_refine_ls_weighting_details 'w=1/[\s^2^(Fo^2^)+(0.0862P)^2^+0.7152P] where P=(Fo^2^+2Fc^2^)/3'
_refine_ls_weighting_scheme calc
_refine_ls_wR_factor_gt 0.1510
_refine_ls_wR_factor_ref 0.1734
_reflns_Friedel_coverage 0.000
_reflns_number_gt 3396
_reflns_number_total 5074
_reflns_threshold_expression 'I > 2\s(I)'
_cod_data_source_file d1cc04695k2.cif
_cod_data_source_block wl483
_cod_original_cell_volume 2205.3(12)
_cod_original_sg_symbol_H-M 'P 21/n'
_cod_database_code 7128987
_shelx_shelxl_version_number 2016/6
_shelx_space_group_comment
;
The symmetry employed for this shelxl refinement is uniquely defined
by the following loop, which should always be used as a source of
symmetry information in preference to the above space-group names.
They are only intended as comments.
;
_shelx_estimated_absorpt_t_min 0.970
_shelx_estimated_absorpt_t_max 0.985

loop_
_space_group_symop_operation_xyz
'x, y, z'
'-x+1/2, y+1/2, -z+1/2'
'-x, -y, -z'
'x-1/2, -y-1/2, z-1/2'

loop_
_atom_site_label
_atom_site_type_symbol
_atom_site_fract_x
_atom_site_fract_y
_atom_site_fract_z
_atom_site_U_iso_or_equiv
_atom_site_adp_type
_atom_site_occupancy
_atom_site_site_symmetry_order
_atom_site_calc_flag
_atom_site_refinement_flags_posn
_atom_site_refinement_flags_adp
_atom_site_refinement_flags_occupancy
_atom_site_disorder_assembly
_atom_site_disorder_group
O1 O 0.36489(11) -0.4225(3) 0.49652(9) 0.0687(6) Uani 1 1 d . . . . .
N1 N 0.46394(10) 0.3080(2) 0.59882(7) 0.0300(4) Uani 1 1 d . . . . .
C1 C 0.19387(15) -0.0591(4) 0.44986(11) 0.0487(6) Uani 1 1 d . . . . .
H1 H 0.224591 0.050962 0.437764 0.058 Uiso 1 1 calc R U . . .
O2 O 0.36309(10) -0.1278(2) 0.44743(8) 0.0487(4) Uani 1 1 d . . . . .
N2 N 0.41957(10) 0.3096(2) 0.64317(7) 0.0299(4) Uani 1 1 d . . . . .
C2 C 0.10685(17) -0.0398(5) 0.44638(13) 0.0670(8) Uani 1 1 d . . . . .
H2 H 0.078360 0.084114 0.432312 0.080 Uiso 1 1 calc R U . . .
N3 N 0.45677(9) 0.4528(2) 0.68422(7) 0.0267(3) Uani 1 1 d . . . . .
C3 C 0.06247(16) -0.1989(6) 0.46315(15) 0.0802(10) Uani 1 1 d . . . . .
H3 H 0.003060 -0.185212 0.460134 0.096 Uiso 1 1 calc R U . . .
C4 C 0.10276(18) -0.3774(6) 0.48425(16) 0.0829(10) Uani 1 1 d . . . . .
H4 H 0.071454 -0.486704 0.496138 0.099 Uiso 1 1 calc R U . . .
C5 C 0.19009(15) -0.3991(4) 0.48830(12) 0.0601(7) Uani 1 1 d . . . . .
H5 H 0.218217 -0.523108 0.502843 0.072 Uiso 1 1 calc R U . . .
C6 C 0.23528(13) -0.2393(3) 0.47104(9) 0.0381(5) Uani 1 1 d . . . . .
C7 C 0.32914(13) -0.2646(3) 0.47212(9) 0.0370(5) Uani 1 1 d . . . . .
C8 C 0.52763(12) 0.4448(3) 0.61013(9) 0.0299(4) Uani 1 1 d . . . . .
H8 H 0.567006 0.469106 0.584423 0.036 Uiso 1 1 calc R U . . .
C9 C 0.52431(11) 0.5419(3) 0.66614(9) 0.0269(4) Uani 1 1 d . . . . .
C10 C 0.57770(11) 0.7056(3) 0.70132(9) 0.0281(4) Uani 1 1 d . . . . .
C11 C 0.60814(12) 0.8537(3) 0.66563(10) 0.0342(5) Uani 1 1 d . . . . .
H11 H 0.591958 0.849580 0.619760 0.041 Uiso 1 1 calc R U . . .
C12 C 0.66154(13) 1.0057(3) 0.69666(11) 0.0398(5) Uani 1 1 d . . . . .
H12 H 0.682129 1.105277 0.672115 0.048 Uiso 1 1 calc R U . . .
C13 C 0.68509(13) 1.0130(3) 0.76349(11) 0.0403(5) Uani 1 1 d . . . . .
H13 H 0.721730 1.117681 0.784836 0.048 Uiso 1 1 calc R U . . .
C14 C 0.65502(13) 0.8671(3) 0.79921(10) 0.0386(5) Uani 1 1 d . . . . .
H14 H 0.671114 0.872422 0.845065 0.046 Uiso 1 1 calc R U . . .
C15 C 0.60186(12) 0.7141(3) 0.76859(9) 0.0334(4) Uani 1 1 d . . . . .
H15 H 0.581733 0.614466 0.793411 0.040 Uiso 1 1 calc R U . . .
C16 C 0.41598(11) 0.5121(3) 0.73502(9) 0.0279(4) Uani 1 1 d . . . . .
C17 C 0.42869(12) 0.3958(3) 0.79063(9) 0.0315(4) Uani 1 1 d . . . . .
C18 C 0.39009(12) 0.4653(3) 0.83867(9) 0.0371(5) Uani 1 1 d . . . . .
H18 H 0.396988 0.389520 0.877443 0.045 Uiso 1 1 calc R U . . .
C19 C 0.34190(12) 0.6426(3) 0.83098(10) 0.0388(5) Uani 1 1 d . . . . .
C20 C 0.32862(12) 0.7465(3) 0.77330(10) 0.0397(5) Uani 1 1 d . . . . .
H20 H 0.293751 0.864301 0.767325 0.048 Uiso 1 1 calc R U . . .
C21 C 0.36469(12) 0.6841(3) 0.72349(10) 0.0341(5) Uani 1 1 d . . . . .
C22 C 0.48202(14) 0.2063(3) 0.79960(11) 0.0423(5) Uani 1 1 d . . . . .
H22A H 0.457089 0.108730 0.765593 0.063 Uiso 1 1 calc R U . . .
H22B H 0.483472 0.146949 0.841931 0.063 Uiso 1 1 calc R U . . .
H22C H 0.540258 0.239744 0.797118 0.063 Uiso 1 1 calc R U . . .
C23 C 0.30604(15) 0.7229(4) 0.88521(12) 0.0564(7) Uani 1 1 d . . . . .
H23A H 0.245361 0.754721 0.868524 0.085 Uiso 1 1 calc R U . . .
H23B H 0.337009 0.845867 0.903062 0.085 Uiso 1 1 calc R U . . .
H23C H 0.312517 0.620072 0.919205 0.085 Uiso 1 1 calc R U . . .
C24 C 0.34929(15) 0.7984(3) 0.66064(12) 0.0497(6) Uani 1 1 d . . . . .
H24A H 0.341567 0.701903 0.624758 0.075 Uiso 1 1 calc R U . . .
H24B H 0.398444 0.885699 0.660856 0.075 Uiso 1 1 calc R U . . .
H24C H 0.297838 0.881794 0.655386 0.075 Uiso 1 1 calc R U . . .
C25 C 0.43899(13) 0.1689(3) 0.54420(9) 0.0373(5) Uani 1 1 d . . . . .
H25A H 0.393714 0.230834 0.510557 0.056 Uiso 1 1 calc R U . . .
H25B H 0.418006 0.042148 0.558668 0.056 Uiso 1 1 calc R U . . .
H25C H 0.488519 0.140291 0.526739 0.056 Uiso 1 1 calc R U . . .

loop_
_atom_site_aniso_label
_atom_site_aniso_U_11
_atom_site_aniso_U_22
_atom_site_aniso_U_33
_atom_site_aniso_U_23
_atom_site_aniso_U_13
_atom_site_aniso_U_12
O1 0.0541(10) 0.0783(13) 0.0849(13) 0.0400(11) 0.0386(10) 0.0253(10)
N1 0.0326(8) 0.0295(8) 0.0304(8) -0.0025(6) 0.0124(7) -0.0001(7)
C1 0.0490(13) 0.0533(14) 0.0429(12) -0.0014(11) 0.0097(10) 0.0076(11)
O2 0.0489(9) 0.0457(9) 0.0548(10) -0.0048(8) 0.0193(8) -0.0125(7)
N2 0.0314(8) 0.0280(8) 0.0323(8) -0.0030(7) 0.0119(7) -0.0010(7)
C2 0.0511(15) 0.085(2) 0.0618(16) 0.0143(15) 0.0077(13) 0.0248(15)
N3 0.0284(8) 0.0246(8) 0.0296(8) -0.0023(6) 0.0121(6) -0.0013(6)
C3 0.0328(13) 0.132(3) 0.078(2) 0.037(2) 0.0166(13) 0.0171(17)
C4 0.0454(14) 0.119(3) 0.088(2) 0.051(2) 0.0229(15) 0.0006(17)
C5 0.0453(13) 0.0806(19) 0.0574(15) 0.0315(14) 0.0185(12) 0.0069(13)
C6 0.0366(11) 0.0529(13) 0.0247(9) 0.0037(9) 0.0077(8) 0.0037(10)
C7 0.0409(11) 0.0461(12) 0.0257(9) -0.0004(9) 0.0114(8) 0.0046(10)
C8 0.0299(9) 0.0295(10) 0.0335(10) 0.0026(8) 0.0140(8) 0.0010(8)
C9 0.0261(9) 0.0268(9) 0.0300(9) 0.0036(7) 0.0110(7) 0.0016(7)
C10 0.0238(8) 0.0278(9) 0.0341(10) 0.0002(8) 0.0103(7) 0.0014(7)
C11 0.0303(10) 0.0383(11) 0.0352(10) 0.0023(9) 0.0101(8) -0.0022(8)
C12 0.0346(10) 0.0351(11) 0.0492(12) 0.0067(9) 0.0092(9) -0.0062(9)
C13 0.0314(10) 0.0350(11) 0.0511(13) -0.0052(10) 0.0036(9) -0.0034(9)
C14 0.0354(10) 0.0415(12) 0.0371(11) -0.0028(9) 0.0054(9) 0.0000(9)
C15 0.0328(10) 0.0328(10) 0.0363(10) 0.0020(8) 0.0116(8) 0.0002(8)
C16 0.0265(9) 0.0287(9) 0.0322(9) -0.0040(8) 0.0143(8) -0.0034(8)
C17 0.0292(9) 0.0340(10) 0.0330(10) -0.0016(8) 0.0108(8) -0.0038(8)
C18 0.0315(10) 0.0516(13) 0.0299(10) -0.0045(9) 0.0107(8) -0.0072(9)
C19 0.0240(9) 0.0528(13) 0.0418(12) -0.0185(10) 0.0125(9) -0.0073(9)
C20 0.0287(10) 0.0391(11) 0.0525(13) -0.0125(10) 0.0124(9) 0.0028(9)
C21 0.0291(9) 0.0304(10) 0.0437(11) -0.0037(9) 0.0109(8) -0.0011(8)
C22 0.0478(12) 0.0396(12) 0.0417(12) 0.0076(10) 0.0153(10) 0.0046(10)
C23 0.0391(12) 0.0843(19) 0.0512(14) -0.0302(13) 0.0216(11) -0.0066(12)
C24 0.0522(13) 0.0413(13) 0.0586(14) 0.0118(11) 0.0191(12) 0.0137(11)
C25 0.0451(12) 0.0370(11) 0.0312(10) -0.0093(8) 0.0119(9) -0.0031(9)

loop_
_atom_type_symbol
_atom_type_description
_atom_type_scat_dispersion_real
_atom_type_scat_dispersion_imag
_atom_type_scat_source
C C 0.0033 0.0016 'International Tables Vol C Tables 4.2.6.8 and 6.1.1.4'
H H 0.0000 0.0000 'International Tables Vol C Tables 4.2.6.8 and 6.1.1.4'
N N 0.0061 0.0033 'International Tables Vol C Tables 4.2.6.8 and 6.1.1.4'
O O 0.0106 0.0060 'International Tables Vol C Tables 4.2.6.8 and 6.1.1.4'

loop_
_geom_angle_atom_site_label_1
_geom_angle_atom_site_label_2
_geom_angle_atom_site_label_3
_geom_angle
_geom_angle_site_symmetry_1
_geom_angle_site_symmetry_3
_geom_angle_publ_flag
N2 N1 C8 113.02(15) . . ?
N2 N1 C25 119.07(15) . . ?
C8 N1 C25 127.89(16) . . ?
C6 C1 C2 119.7(2) . . ?
C6 C1 H1 120.2 . . ?
C2 C1 H1 120.2 . . ?
N1 N2 N3 104.01(14) . . ?
C3 C2 C1 120.1(3) . . ?
C3 C2 H2 119.9 . . ?
C1 C2 H2 119.9 . . ?
N2 N3 C9 112.36(14) . . ?
N2 N3 C16 118.00(14) . . ?
C9 N3 C16 129.06(15) . . ?
C2 C3 C4 120.7(2) . . ?
C2 C3 H3 119.7 . . ?
C4 C3 H3 119.7 . . ?
C3 C4 C5 120.0(3) . . ?
C3 C4 H4 120.0 . . ?
C5 C4 H4 120.0 . . ?
C6 C5 C4 119.7(3) . . ?
C6 C5 H5 120.1 . . ?
C4 C5 H5 120.1 . . ?
C5 C6 C1 119.8(2) . . ?
C5 C6 C7 120.1(2) . . ?
C1 C6 C7 120.0(2) . . ?
O2 C7 O1 125.5(2) . . ?
O2 C7 C6 117.21(19) . . ?
O1 C7 C6 117.26(19) . . ?
N1 C8 C9 106.21(16) . . ?
N1 C8 H8 126.9 . . ?
C9 C8 H8 126.9 . . ?
C8 C9 N3 104.39(16) . . ?
C8 C9 C10 130.34(16) . . ?
N3 C9 C10 125.27(16) . . ?
C15 C10 C11 119.07(18) . . ?
C15 C10 C9 122.52(16) . . ?
C11 C10 C9 118.36(17) . . ?
C12 C11 C10 120.44(19) . . ?
C12 C11 H11 119.8 . . ?
C10 C11 H11 119.8 . . ?
C11 C12 C13 120.09(19) . . ?
C11 C12 H12 120.0 . . ?
C13 C12 H12 120.0 . . ?
C12 C13 C14 119.82(19) . . ?
C12 C13 H13 120.1 . . ?
C14 C13 H13 120.1 . . ?
C15 C14 C13 120.50(19) . . ?
C15 C14 H14 119.8 . . ?
C13 C14 H14 119.8 . . ?
C14 C15 C10 120.09(18) . . ?
C14 C15 H15 120.0 . . ?
C10 C15 H15 120.0 . . ?
C17 C16 C21 124.06(17) . . ?
C17 C16 N3 119.40(16) . . ?
C21 C16 N3 116.53(16) . . ?
C16 C17 C18 116.54(18) . . ?
C16 C17 C22 121.97(17) . . ?
C18 C17 C22 121.48(18) . . ?
C19 C18 C17 121.64(19) . . ?
C19 C18 H18 119.2 . . ?
C17 C18 H18 119.2 . . ?
C20 C19 C18 118.87(18) . . ?
C20 C19 C23 120.3(2) . . ?
C18 C19 C23 120.8(2) . . ?
C19 C20 C21 122.13(19) . . ?
C19 C20 H20 118.9 . . ?
C21 C20 H20 118.9 . . ?
C16 C21 C20 116.60(19) . . ?
C16 C21 C24 121.82(18) . . ?
C20 C21 C24 121.58(19) . . ?
C17 C22 H22A 109.5 . . ?
C17 C22 H22B 109.5 . . ?
H22A C22 H22B 109.5 . . ?
C17 C22 H22C 109.5 . . ?
H22A C22 H22C 109.5 . . ?
H22B C22 H22C 109.5 . . ?
C19 C23 H23A 109.5 . . ?
C19 C23 H23B 109.5 . . ?
H23A C23 H23B 109.5 . . ?
C19 C23 H23C 109.5 . . ?
H23A C23 H23C 109.5 . . ?
H23B C23 H23C 109.5 . . ?
C21 C24 H24A 109.5 . . ?
C21 C24 H24B 109.5 . . ?
H24A C24 H24B 109.5 . . ?
C21 C24 H24C 109.5 . . ?
H24A C24 H24C 109.5 . . ?
H24B C24 H24C 109.5 . . ?
N1 C25 H25A 109.5 . . ?
N1 C25 H25B 109.5 . . ?
H25A C25 H25B 109.5 . . ?
N1 C25 H25C 109.5 . . ?
H25A C25 H25C 109.5 . . ?
H25B C25 H25C 109.5 . . ?

loop_
_geom_bond_atom_site_label_1
_geom_bond_atom_site_label_2
_geom_bond_distance
_geom_bond_site_symmetry_2
_geom_bond_publ_flag
O1 C7 1.242(3) . ?
N1 N2 1.320(2) . ?
N1 C8 1.345(2) . ?
N1 C25 1.461(2) . ?
C1 C6 1.385(3) . ?
C1 C2 1.395(4) . ?
C1 H1 0.9500 . ?
O2 C7 1.239(3) . ?
N2 N3 1.328(2) . ?
C2 C3 1.367(4) . ?
C2 H2 0.9500 . ?
N3 C9 1.375(2) . ?
N3 C16 1.454(2) . ?
C3 C4 1.368(4) . ?
C3 H3 0.9500 . ?
C4 C5 1.399(4) . ?
C4 H4 0.9500 . ?
C5 C6 1.383(3) . ?
C5 H5 0.9500 . ?
C6 C7 1.519(3) . ?
C8 C9 1.369(3) . ?
C8 H8 0.9500 . ?
C9 C10 1.468(3) . ?
C10 C15 1.394(3) . ?
C10 C11 1.400(3) . ?
C11 C12 1.381(3) . ?
C11 H11 0.9500 . ?
C12 C13 1.384(3) . ?
C12 H12 0.9500 . ?
C13 C14 1.388(3) . ?
C13 H13 0.9500 . ?
C14 C15 1.381(3) . ?
C14 H14 0.9500 . ?
C15 H15 0.9500 . ?
C16 C17 1.386(3) . ?
C16 C21 1.391(3) . ?
C17 C18 1.401(3) . ?
C17 C22 1.504(3) . ?
C18 C19 1.392(3) . ?
C18 H18 0.9500 . ?
C19 C20 1.380(3) . ?
C19 C23 1.512(3) . ?
C20 C21 1.394(3) . ?
C20 H20 0.9500 . ?
C21 C24 1.506(3) . ?
C22 H22A 0.9800 . ?
C22 H22B 0.9800 . ?
C22 H22C 0.9800 . ?
C23 H23A 0.9800 . ?
C23 H23B 0.9800 . ?
C23 H23C 0.9800 . ?
C24 H24A 0.9800 . ?
C24 H24B 0.9800 . ?
C24 H24C 0.9800 . ?
C25 H25A 0.9800 . ?
C25 H25B 0.9800 . ?
C25 H25C 0.9800 . ?

loop_
_geom_torsion_atom_site_label_1
_geom_torsion_atom_site_label_2
_geom_torsion_atom_site_label_3
_geom_torsion_atom_site_label_4
_geom_torsion
_geom_torsion_site_symmetry_1
_geom_torsion_site_symmetry_2
_geom_torsion_site_symmetry_3
_geom_torsion_site_symmetry_4
_geom_torsion_publ_flag
C8 N1 N2 N3 -0.13(19) . . . . ?
C25 N1 N2 N3 -178.58(15) . . . . ?
C6 C1 C2 C3 -0.7(4) . . . . ?
N1 N2 N3 C9 0.06(19) . . . . ?
N1 N2 N3 C16 172.09(15) . . . . ?
C1 C2 C3 C4 0.8(5) . . . . ?
C2 C3 C4 C5 -0.5(5) . . . . ?
C3 C4 C5 C6 0.1(5) . . . . ?
C4 C5 C6 C1 0.0(4) . . . . ?
C4 C5 C6 C7 -177.0(2) . . . . ?
C2 C1 C6 C5 0.3(3) . . . . ?
C2 C1 C6 C7 177.3(2) . . . . ?
C5 C6 C7 O2 169.8(2) . . . . ?
C1 C6 C7 O2 -7.2(3) . . . . ?
C5 C6 C7 O1 -8.8(3) . . . . ?
C1 C6 C7 O1 174.2(2) . . . . ?
N2 N1 C8 C9 0.2(2) . . . . ?
C25 N1 C8 C9 178.44(18) . . . . ?
N1 C8 C9 N3 -0.11(19) . . . . ?
N1 C8 C9 C10 -179.64(17) . . . . ?
N2 N3 C9 C8 0.0(2) . . . . ?
C16 N3 C9 C8 -170.90(17) . . . . ?
N2 N3 C9 C10 179.59(16) . . . . ?
C16 N3 C9 C10 8.7(3) . . . . ?
C8 C9 C10 C15 -142.4(2) . . . . ?
N3 C9 C10 C15 38.1(3) . . . . ?
C8 C9 C10 C11 34.9(3) . . . . ?
N3 C9 C10 C11 -144.55(18) . . . . ?
C15 C10 C11 C12 0.2(3) . . . . ?
C9 C10 C11 C12 -177.25(18) . . . . ?
C10 C11 C12 C13 -0.3(3) . . . . ?
C11 C12 C13 C14 0.1(3) . . . . ?
C12 C13 C14 C15 0.1(3) . . . . ?
C13 C14 C15 C10 -0.2(3) . . . . ?
C11 C10 C15 C14 0.1(3) . . . . ?
C9 C10 C15 C14 177.39(17) . . . . ?
N2 N3 C16 C17 81.7(2) . . . . ?
C9 N3 C16 C17 -107.8(2) . . . . ?
N2 N3 C16 C21 -97.31(19) . . . . ?
C9 N3 C16 C21 73.2(2) . . . . ?
C21 C16 C17 C18 -3.3(3) . . . . ?
N3 C16 C17 C18 177.77(16) . . . . ?
C21 C16 C17 C22 177.50(18) . . . . ?
N3 C16 C17 C22 -1.4(3) . . . . ?
C16 C17 C18 C19 -0.3(3) . . . . ?
C22 C17 C18 C19 178.87(18) . . . . ?
C17 C18 C19 C20 3.2(3) . . . . ?
C17 C18 C19 C23 -175.62(19) . . . . ?
C18 C19 C20 C21 -2.6(3) . . . . ?
C23 C19 C20 C21 176.18(19) . . . . ?
C17 C16 C21 C20 3.8(3) . . . . ?
N3 C16 C21 C20 -177.21(16) . . . . ?
C17 C16 C21 C24 -176.58(19) . . . . ?
N3 C16 C21 C24 2.4(3) . . . . ?
C19 C20 C21 C16 -0.7(3) . . . . ?
C19 C20 C21 C24 179.68(19) . . . . ?
